data_2241354
loop_
_publ_author_name
'Kulkarni, Ajaykumar D.'
'Rahman, Md. Lutfor'
'Mohd. Yusoff, Mashitah'
'Kwong, Huey Chong'
'Quah, Ching Kheng'

_publ_section_title
;
 Crystal structure of
 4-({(1<i>E</i>,2<i>E</i>)-3-[3-(4-fluorophenyl)-1-isopropyl-1<i>H</i>-indol-2-yl]allylidene}amino)-1<i>H</i>-1,2,4-triazole-5(4<i>H</i>)-thione
;
_journal_coeditor_code SU5237
_journal_issue 12
_journal_name_full 'Acta Crystallographica Section E'
_journal_page_first 1525
_journal_page_last 1527
_journal_paper_doi 10.1107/S205698901502201X
_journal_volume 71
_journal_year 2015
_chemical_formula_iupac 'C22 H20 F N5 S'
_chemical_formula_moiety 'C22 H20 F N5 S'
_chemical_formula_sum 'C22 H20 F N5 S'
_chemical_formula_weight 405.49
_chemical_name_systematic
4-({(1<i>E</i>,2<i>E</i>)-3-[3-(4-Fluorophenyl)-1-isopropyl-1<i>H</i>-indol-2-yl]allylidene}amino)-1<i>H</i>-1,2,4-triazole-5(4<i>H</i>)-thione
_space_group_crystal_system triclinic
_space_group_IT_number 2
_space_group_name_Hall '-P 1'
_space_group_name_H-M_alt 'P -1'
_symmetry_space_group_name_Hall '-P 1'
_symmetry_space_group_name_H-M 'P -1'
_atom_sites_solution_hydrogens mixed
_audit_creation_method SHELXL-2013
_cell_angle_alpha 99.8886(13)
_cell_angle_beta 94.9582(14)
_cell_angle_gamma 98.4315(14)
_cell_formula_units_Z 4
_cell_length_a 9.9283(4)
_cell_length_b 11.5343(5)
_cell_length_c 18.4694(7)
_cell_measurement_reflns_used 9367
_cell_measurement_temperature 297
_cell_measurement_theta_max 27.79
_cell_measurement_theta_min 2.25
_cell_volume 2047.54(14)
_computing_cell_refinement
;
SAINT (Bruker, 2009)
;
_computing_data_collection
;
APEX2 (Bruker, 2009)
;
_computing_data_reduction
;
SAINT (Bruker, 2009)
;
_computing_molecular_graphics
;
SHELXL2013 (Sheldrick, 2015) and Mercury (Macrae <i>et al.</i>,
2008)
;
_computing_publication_material
;
SHELXL2013 (Sheldrick, 2015) and PLATON (Spek, 2009)
;
_computing_structure_refinement
;
SHELXL2013 (Sheldrick, 2015)
;
_computing_structure_solution
;
SHELXS97 (Sheldrick, 2008)
;
_diffrn_ambient_temperature 297(2)
_diffrn_measured_fraction_theta_full 1.000
_diffrn_measured_fraction_theta_max 0.993
_diffrn_measurement_device_type
;
Bruker APEXII DUO CCD area-detector
;
_diffrn_measurement_method '\f and \w scans'
_diffrn_radiation_monochromator graphite
_diffrn_radiation_source 'fine-focus sealed tube'
_diffrn_radiation_type MoK\a
_diffrn_radiation_wavelength 0.71073
_diffrn_reflns_av_R_equivalents 0.0479
_diffrn_reflns_limit_h_max 14
_diffrn_reflns_limit_h_min -13
_diffrn_reflns_limit_k_max 16
_diffrn_reflns_limit_k_min -16
_diffrn_reflns_limit_l_max 26
_diffrn_reflns_limit_l_min -26
_diffrn_reflns_number 78666
_diffrn_reflns_theta_full 25.242
_diffrn_reflns_theta_max 30.151
_diffrn_reflns_theta_min 1.817
_exptl_absorpt_coefficient_mu 0.185
_exptl_absorpt_correction_T_max 0.8296
_exptl_absorpt_correction_T_min 0.7301
_exptl_absorpt_correction_type multi-scan
_exptl_absorpt_process_details
;
(SADABS; Bruker, 2009)
;
_exptl_crystal_colour yellow
_exptl_crystal_density_diffrn 1.315
_exptl_crystal_description Block
_exptl_crystal_F_000 848
_exptl_crystal_size_max 0.662
_exptl_crystal_size_mid 0.597
_exptl_crystal_size_min 0.459
_refine_diff_density_max 0.321
_refine_diff_density_min -0.348
_refine_ls_extinction_method none
_refine_ls_goodness_of_fit_ref 1.016
_refine_ls_hydrogen_treatment mixed
_refine_ls_matrix_type full
_refine_ls_number_parameters 535
_refine_ls_number_reflns 12002
_refine_ls_number_restraints 0
_refine_ls_restrained_S_all 1.016
_refine_ls_R_factor_all 0.0899
_refine_ls_R_factor_gt 0.0533
_refine_ls_shift/su_max 0.001
_refine_ls_shift/su_mean 0.000
_refine_ls_structure_factor_coef Fsqd
_refine_ls_weighting_details
;
 w=1/[\s^2^(Fo^2^)+(0.0463P)^2^+1.0061P]
 where P=(Fo^2^+2Fc^2^)/3
;
_refine_ls_weighting_scheme calc
_refine_ls_wR_factor_gt 0.1150
_refine_ls_wR_factor_ref 0.1349
_reflns_number_gt 7987
_reflns_number_total 12002
_reflns_threshold_expression 'I > 2\s(I)'
_cod_data_source_file su5237sup1.cif
_cod_data_source_block I
_cod_database_code 2241354
_shelx_space_group_comment
;
The symmetry employed for this shelxl refinement is uniquely defined
by the following loop, which should always be used as a source of
symmetry information in preference to the above space-group names.
They are only intended as comments.
;
_shelx_estimated_absorpt_t_min 0.887
_shelx_estimated_absorpt_t_max 0.920
_shelxl_version_number 20.13

loop_
_space_group_symop_operation_xyz
'x, y, z'
'-x, -y, -z'

loop_
_atom_site_type_symbol
_atom_site_label
_atom_site_fract_x
_atom_site_fract_y
_atom_site_fract_z
_atom_site_U_iso_or_equiv
_atom_site_adp_type
_atom_site_calc_flag
_atom_site_occupancy
S S1A 0.08455(7) 0.69136(4) 0.16534(3) 0.05868(16) Uani d 1
F F1A -0.31446(17) 0.78739(11) 0.47019(10) 0.0905(5) Uani d 1
N N1A -0.10366(15) 0.16736(12) 0.33308(8) 0.0362(3) Uani d 1
N N2A 0.09099(16) 0.39301(12) 0.11449(8) 0.0380(3) Uani d 1
N N3A 0.12047(15) 0.48279(12) 0.07369(8) 0.0365(3) Uani d 1
N N4A 0.18107(18) 0.64187(14) 0.03380(9) 0.0465(4) Uani d 1
H H4AB 0.204(2) 0.719(2) 0.0296(13) 0.073(7) Uiso d 1
N N5A 0.20935(18) 0.55200(14) -0.01880(9) 0.0480(4) Uani d 1
C C1A -0.13898(18) 0.14893(14) 0.40148(9) 0.0362(4) Uani d 1
C C2A -0.1351(2) 0.05110(16) 0.43631(10) 0.0456(4) Uani d 1
H H2AA -0.1068 -0.0177 0.4130 0.055 Uiso calc 1
C C3A -0.1746(2) 0.05986(18) 0.50619(11) 0.0523(5) Uani d 1
H H3AA -0.1719 -0.0042 0.5304 0.063 Uiso calc 1
C C4A -0.2188(2) 0.16190(18) 0.54209(11) 0.0514(5) Uani d 1
H H4AA -0.2443 0.1647 0.5895 0.062 Uiso calc 1
C C5A -0.22476(19) 0.25805(16) 0.50808(10) 0.0437(4) Uani d 1
H H5AA -0.2552 0.3256 0.5317 0.052 Uiso calc 1
C C6A -0.18407(17) 0.25233(14) 0.43690(9) 0.0347(3) Uani d 1
C C7A -0.17501(16) 0.33564(14) 0.38866(9) 0.0332(3) Uani d 1
C C8A -0.12480(17) 0.28220(14) 0.32566(9) 0.0327(3) Uani d 1
C C9A -0.09289(17) 0.34389(14) 0.26649(9) 0.0353(3) Uani d 1
H H9AA -0.1367 0.4096 0.2654 0.042 Uiso calc 1
C C10A -0.01208(18) 0.32505(14) 0.21247(9) 0.0370(4) Uani d 1
H H10A 0.0286 0.2569 0.2059 0.044 Uiso calc 1
C C11A 0.01137(18) 0.40985(14) 0.16505(9) 0.0362(4) Uani d 1
H H11A -0.0310 0.4771 0.1708 0.043 Uiso calc 1
C C12A 0.12757(19) 0.60532(15) 0.09206(10) 0.0389(4) Uani d 1
C C13A 0.17236(19) 0.45754(16) 0.00762(10) 0.0423(4) Uani d 1
H H13A 0.1800 0.3809 -0.0155 0.051 Uiso calc 1
C C14A -0.07844(19) 0.07247(14) 0.27346(10) 0.0394(4) Uani d 1
H H14A -0.0741 0.1071 0.2287 0.047 Uiso calc 1
C C15A 0.0590(2) 0.0347(2) 0.28984(13) 0.0601(6) Uani d 1
H H15A 0.0701 -0.0299 0.2517 0.090 Uiso calc 1
H H15B 0.0631 0.0092 0.3367 0.090 Uiso calc 1
H H15C 0.1309 0.1009 0.2916 0.090 Uiso calc 1
C C16A -0.1958(2) -0.03206(18) 0.25663(12) 0.0545(5) Uani d 1
H H16A -0.1871 -0.0821 0.2106 0.082 Uiso calc 1
H H16B -0.2813 -0.0028 0.2531 0.082 Uiso calc 1
H H16C -0.1931 -0.0774 0.2956 0.082 Uiso calc 1
C C17A -0.21013(17) 0.45672(14) 0.40646(9) 0.0349(3) Uani d 1
C C18A -0.34346(19) 0.47005(16) 0.41822(11) 0.0434(4) Uani d 1
H H18A -0.4101 0.4025 0.4124 0.052 Uiso calc 1
C C19A -0.3798(2) 0.58122(18) 0.43839(12) 0.0517(5) Uani d 1
H H19A -0.4699 0.5893 0.4453 0.062 Uiso calc 1
C C20A -0.2803(2) 0.67830(17) 0.44782(12) 0.0550(5) Uani d 1
C C21A -0.1487(2) 0.67053(18) 0.43688(15) 0.0667(6) Uani d 1
H H21A -0.0829 0.7389 0.4434 0.080 Uiso calc 1
C C22A -0.1138(2) 0.55868(17) 0.41574(13) 0.0550(5) Uani d 1
H H22A -0.0238 0.5523 0.4077 0.066 Uiso calc 1
S S1B 0.68905(7) 0.83235(5) 0.03129(3) 0.06422(17) Uani d 1
F F1B 0.46558(19) 0.78643(12) 0.34049(10) 0.0933(5) Uani d 1
N N1B 0.49537(16) 1.38803(13) 0.20432(8) 0.0401(3) Uani d 1
N N2B 0.75225(17) 1.11714(12) -0.00035(8) 0.0452(4) Uani d 1
N N3B 0.81061(17) 1.01944(12) -0.03051(8) 0.0432(4) Uani d 1
N N4B 0.8607(2) 0.85069(15) -0.07253(10) 0.0563(5) Uani d 1
H H4BB 0.866(3) 0.773(2) -0.0831(14) 0.080(8) Uiso d 1
N N5B 0.9290(2) 0.92793(15) -0.11091(10) 0.0652(5) Uani d 1
C C1B 0.40567(18) 1.41730(15) 0.25539(9) 0.0383(4) Uani d 1
C C2B 0.3447(2) 1.51889(16) 0.27086(10) 0.0454(4) Uani d 1
H H2BA 0.3608 1.5806 0.2447 0.054 Uiso calc 1
C C3B 0.2599(2) 1.52490(18) 0.32609(11) 0.0500(5) Uani d 1
H H3BA 0.2178 1.5917 0.3370 0.060 Uiso calc 1
C C4B 0.23559(19) 1.43340(18) 0.36616(11) 0.0480(5) Uani d 1
H H4BA 0.1802 1.4413 0.4042 0.058 Uiso calc 1
C C5B 0.29213(18) 1.33217(17) 0.35015(10) 0.0424(4) Uani d 1
H H5BA 0.2738 1.2706 0.3763 0.051 Uiso calc 1
C C6B 0.37813(17) 1.32248(15) 0.29381(9) 0.0368(4) Uani d 1
C C7B 0.45102(17) 1.23172(15) 0.26345(9) 0.0365(4) Uani d 1
C C8B 0.52169(18) 1.27408(15) 0.20931(9) 0.0373(4) Uani d 1
C C9B 0.60246(18) 1.20425(15) 0.16399(10) 0.0391(4) Uani d 1
H H9BA 0.6333 1.1443 0.1855 0.047 Uiso calc 1
C C10B 0.6420(2) 1.20839(15) 0.09709(10) 0.0420(4) Uani d 1
H H10B 0.6236 1.2692 0.0725 0.050 Uiso calc 1
C C11B 0.71322(19) 1.11722(15) 0.06399(10) 0.0408(4) Uani d 1
H H11B 0.7314 1.0574 0.0895 0.049 Uiso calc 1
C C12B 0.7857(2) 0.90104(15) -0.02282(10) 0.0437(4) Uani d 1
C C13B 0.8952(3) 1.02883(18) -0.08422(12) 0.0575(6) Uani d 1
H H13B 0.9251 1.0998 -0.0998 0.069 Uiso calc 1
C C14B 0.5777(2) 1.47295(16) 0.16779(10) 0.0432(4) Uani d 1
H H14B 0.6475 1.4314 0.1454 0.052 Uiso calc 1
C C15B 0.4908(3) 1.5060(2) 0.10514(12) 0.0648(6) Uani d 1
H H15D 0.5475 1.5581 0.0805 0.097 Uiso calc 1
H H15E 0.4198 1.5459 0.1248 0.097 Uiso calc 1
H H15F 0.4503 1.4350 0.0705 0.097 Uiso calc 1
C C16B 0.6536(2) 1.58146(18) 0.22234(13) 0.0576(5) Uani d 1
H H16D 0.7206 1.6251 0.1983 0.086 Uiso calc 1
H H16E 0.6987 1.5561 0.2636 0.086 Uiso calc 1
H H16F 0.5896 1.6318 0.2396 0.086 Uiso calc 1
C C17B 0.45015(17) 1.11375(15) 0.28393(10) 0.0381(4) Uani d 1
C C18B 0.4860(2) 1.10356(16) 0.35652(11) 0.0457(4) Uani d 1
H H18B 0.5065 1.1721 0.3929 0.055 Uiso calc 1
C C19B 0.4921(2) 0.99369(19) 0.37605(13) 0.0559(5) Uani d 1
H H19B 0.5177 0.9876 0.4247 0.067 Uiso calc 1
C C20B 0.4592(2) 0.89457(17) 0.32175(15) 0.0586(6) Uani d 1
C C21B 0.4200(2) 0.89917(18) 0.25037(14) 0.0615(6) Uani d 1
H H21B 0.3967 0.8296 0.2149 0.074 Uiso calc 1
C C22B 0.4154(2) 1.00955(17) 0.23120(12) 0.0504(5) Uani d 1
H H22B 0.3887 1.0140 0.1824 0.060 Uiso calc 1

loop_
_atom_site_aniso_label
_atom_site_aniso_U_11
_atom_site_aniso_U_22
_atom_site_aniso_U_33
_atom_site_aniso_U_12
_atom_site_aniso_U_13
_atom_site_aniso_U_23
S1A 0.0947(4) 0.0325(2) 0.0520(3) 0.0121(2) 0.0265(3) 0.0061(2)
F1A 0.0981(11) 0.0402(7) 0.1313(14) 0.0313(7) 0.0106(10) -0.0051(8)
N1A 0.0483(8) 0.0295(7) 0.0346(7) 0.0111(6) 0.0152(6) 0.0072(5)
N2A 0.0550(9) 0.0260(6) 0.0376(7) 0.0088(6) 0.0146(7) 0.0121(6)
N3A 0.0479(8) 0.0286(7) 0.0376(7) 0.0096(6) 0.0131(6) 0.0114(6)
N4A 0.0640(10) 0.0333(8) 0.0484(9) 0.0096(7) 0.0189(8) 0.0175(7)
N5A 0.0635(10) 0.0417(8) 0.0469(9) 0.0156(7) 0.0223(8) 0.0166(7)
C1A 0.0429(9) 0.0326(8) 0.0347(8) 0.0064(7) 0.0105(7) 0.0074(6)
C2A 0.0606(12) 0.0351(9) 0.0444(10) 0.0101(8) 0.0125(9) 0.0112(7)
C3A 0.0697(13) 0.0430(10) 0.0476(11) 0.0036(9) 0.0131(10) 0.0193(9)
C4A 0.0645(13) 0.0532(11) 0.0378(10) 0.0021(10) 0.0180(9) 0.0124(8)
C5A 0.0506(11) 0.0411(9) 0.0385(9) 0.0034(8) 0.0164(8) 0.0028(7)
C6A 0.0374(8) 0.0314(8) 0.0348(8) 0.0031(6) 0.0095(7) 0.0042(6)
C7A 0.0347(8) 0.0297(7) 0.0358(8) 0.0052(6) 0.0096(7) 0.0048(6)
C8A 0.0368(8) 0.0282(7) 0.0348(8) 0.0066(6) 0.0088(7) 0.0071(6)
C9A 0.0427(9) 0.0286(7) 0.0371(9) 0.0088(7) 0.0087(7) 0.0082(6)
C10A 0.0492(10) 0.0281(8) 0.0371(9) 0.0092(7) 0.0111(7) 0.0094(6)
C11A 0.0440(9) 0.0293(8) 0.0379(9) 0.0084(7) 0.0091(7) 0.0092(6)
C12A 0.0477(10) 0.0298(8) 0.0430(9) 0.0088(7) 0.0094(8) 0.0127(7)
C13A 0.0536(11) 0.0370(9) 0.0423(10) 0.0131(8) 0.0180(8) 0.0126(7)
C14A 0.0531(10) 0.0301(8) 0.0365(9) 0.0092(7) 0.0146(8) 0.0038(7)
C15A 0.0558(12) 0.0563(12) 0.0698(14) 0.0210(10) 0.0184(11) 0.0006(10)
C16A 0.0670(13) 0.0414(10) 0.0508(11) 0.0011(9) 0.0041(10) 0.0046(9)
C17A 0.0406(9) 0.0300(8) 0.0343(8) 0.0070(7) 0.0084(7) 0.0041(6)
C18A 0.0397(9) 0.0354(9) 0.0527(11) 0.0045(7) 0.0058(8) 0.0024(8)
C19A 0.0455(11) 0.0490(11) 0.0618(13) 0.0183(9) 0.0090(9) 0.0032(9)
C20A 0.0655(13) 0.0330(9) 0.0664(13) 0.0190(9) 0.0055(11) 0.0010(9)
C21A 0.0585(13) 0.0295(9) 0.107(2) 0.0000(9) 0.0110(13) 0.0033(11)
C22A 0.0391(10) 0.0373(10) 0.0883(16) 0.0051(8) 0.0153(10) 0.0083(10)
S1B 0.0919(4) 0.0371(3) 0.0697(4) 0.0092(3) 0.0418(3) 0.0115(2)
F1B 0.1249(13) 0.0413(7) 0.1258(14) 0.0180(8) 0.0379(11) 0.0337(8)
N1B 0.0509(9) 0.0360(7) 0.0381(8) 0.0176(6) 0.0147(7) 0.0067(6)
N2B 0.0683(10) 0.0299(7) 0.0451(8) 0.0209(7) 0.0244(8) 0.0081(6)
N3B 0.0665(10) 0.0301(7) 0.0410(8) 0.0192(7) 0.0242(7) 0.0100(6)
N4B 0.0911(14) 0.0338(8) 0.0544(10) 0.0246(9) 0.0361(9) 0.0113(7)
N5B 0.1056(15) 0.0434(9) 0.0627(11) 0.0304(10) 0.0506(11) 0.0185(8)
C1B 0.0421(9) 0.0383(9) 0.0343(8) 0.0118(7) 0.0076(7) 0.0003(7)
C2B 0.0550(11) 0.0393(9) 0.0434(10) 0.0172(8) 0.0089(8) 0.0027(8)
C3B 0.0521(11) 0.0485(11) 0.0484(11) 0.0216(9) 0.0076(9) -0.0057(9)
C4B 0.0422(10) 0.0556(11) 0.0439(10) 0.0119(8) 0.0127(8) -0.0043(9)
C5B 0.0403(9) 0.0449(10) 0.0403(9) 0.0066(8) 0.0089(7) 0.0012(8)
C6B 0.0365(9) 0.0371(8) 0.0348(8) 0.0073(7) 0.0051(7) -0.0004(7)
C7B 0.0396(9) 0.0344(8) 0.0350(8) 0.0086(7) 0.0070(7) 0.0017(7)
C8B 0.0432(9) 0.0342(8) 0.0370(9) 0.0133(7) 0.0101(7) 0.0049(7)
C9B 0.0471(10) 0.0335(8) 0.0397(9) 0.0144(7) 0.0114(8) 0.0050(7)
C10B 0.0567(11) 0.0332(8) 0.0405(9) 0.0178(8) 0.0150(8) 0.0059(7)
C11B 0.0548(11) 0.0313(8) 0.0401(9) 0.0142(7) 0.0143(8) 0.0073(7)
C12B 0.0632(12) 0.0309(8) 0.0409(9) 0.0150(8) 0.0161(8) 0.0062(7)
C13B 0.0915(16) 0.0388(10) 0.0548(12) 0.0238(10) 0.0413(11) 0.0166(9)
C14B 0.0551(11) 0.0391(9) 0.0408(9) 0.0166(8) 0.0158(8) 0.0096(7)
C15B 0.0834(16) 0.0719(15) 0.0486(12) 0.0267(13) 0.0121(11) 0.0237(11)
C16B 0.0616(13) 0.0447(11) 0.0674(14) 0.0100(9) 0.0150(11) 0.0081(10)
C17B 0.0349(8) 0.0329(8) 0.0461(10) 0.0047(7) 0.0108(7) 0.0037(7)
C18B 0.0521(11) 0.0359(9) 0.0477(10) 0.0006(8) 0.0119(8) 0.0062(8)
C19B 0.0648(13) 0.0498(11) 0.0580(12) 0.0071(10) 0.0150(10) 0.0215(10)
C20B 0.0613(13) 0.0345(10) 0.0853(17) 0.0063(9) 0.0265(12) 0.0185(10)
C21B 0.0618(13) 0.0336(10) 0.0814(17) -0.0006(9) 0.0130(12) -0.0057(10)
C22B 0.0521(11) 0.0423(10) 0.0519(11) 0.0050(8) 0.0039(9) -0.0015(8)

loop_
_atom_type_symbol
_atom_type_description
_atom_type_scat_dispersion_real
_atom_type_scat_dispersion_imag
_atom_type_scat_source
C C 0.0033 0.0016 'International Tables Vol C Tables 4.2.6.8 and 6.1.1.4'
H H 0.0000 0.0000 'International Tables Vol C Tables 4.2.6.8 and 6.1.1.4'
N N 0.0061 0.0033 'International Tables Vol C Tables 4.2.6.8 and 6.1.1.4'
F F 0.0171 0.0103 'International Tables Vol C Tables 4.2.6.8 and 6.1.1.4'
S S 0.1246 0.1234 'International Tables Vol C Tables 4.2.6.8 and 6.1.1.4'

loop_
_geom_angle_atom_site_label_1
_geom_angle_atom_site_label_2
_geom_angle_atom_site_label_3
_geom_angle
C1A N1A C8A 107.86(13)
C1A N1A C14A 124.51(13)
C8A N1A C14A 126.36(13)
C11A N2A N3A 117.96(13)
C13A N3A C12A 108.07(14)
C13A N3A N2A 119.78(13)
C12A N3A N2A 131.35(14)
C12A N4A N5A 114.68(15)
C12A N4A H4AB 124.6(16)
N5A N4A H4AB 120.5(16)
C13A N5A N4A 103.21(14)
N1A C1A C2A 131.02(15)
N1A C1A C6A 108.27(14)
C2A C1A C6A 120.71(15)
C3A C2A C1A 117.77(17)
C3A C2A H2AA 121.1
C1A C2A H2AA 121.1
C2A C3A C4A 122.14(18)
C2A C3A H3AA 118.9
C4A C3A H3AA 118.9
C5A C4A C3A 120.66(17)
C5A C4A H4AA 119.7
C3A C4A H4AA 119.7
C4A C5A C6A 118.62(17)
C4A C5A H5AA 120.7
C6A C5A H5AA 120.7
C5A C6A C1A 120.09(15)
C5A C6A C7A 132.27(15)
C1A C6A C7A 107.63(14)
C8A C7A C6A 106.91(14)
C8A C7A C17A 128.82(14)
C6A C7A C17A 124.25(14)
C7A C8A N1A 109.33(13)
C7A C8A C9A 122.57(14)
N1A C8A C9A 127.96(14)
C10A C9A C8A 132.44(15)
C10A C9A H9AA 113.8
C8A C9A H9AA 113.8
C9A C10A C11A 119.92(15)
C9A C10A H10A 120.0
C11A C10A H10A 120.0
N2A C11A C10A 119.84(15)
N2A C11A H11A 120.1
C10A C11A H11A 120.1
N4A C12A N3A 101.82(14)
N4A C12A S1A 126.62(13)
N3A C12A S1A 131.56(13)
N5A C13A N3A 112.20(16)
N5A C13A H13A 123.9
N3A C13A H13A 123.9
N1A C14A C15A 111.43(16)
N1A C14A C16A 111.89(15)
C15A C14A C16A 112.67(16)
N1A C14A H14A 106.8
C15A C14A H14A 106.8
C16A C14A H14A 106.8
C14A C15A H15A 109.5
C14A C15A H15B 109.5
H15A C15A H15B 109.5
C14A C15A H15C 109.5
H15A C15A H15C 109.5
H15B C15A H15C 109.5
C14A C16A H16A 109.5
C14A C16A H16B 109.5
H16A C16A H16B 109.5
C14A C16A H16C 109.5
H16A C16A H16C 109.5
H16B C16A H16C 109.5
C22A C17A C18A 117.71(16)
C22A C17A C7A 122.67(15)
C18A C17A C7A 119.54(15)
C19A C18A C17A 121.63(17)
C19A C18A H18A 119.2
C17A C18A H18A 119.2
C20A C19A C18A 118.09(18)
C20A C19A H19A 121.0
C18A C19A H19A 121.0
C21A C20A C19A 122.76(18)
C21A C20A F1A 118.94(19)
C19A C20A F1A 118.30(19)
C20A C21A C22A 118.65(19)
C20A C21A H21A 120.7
C22A C21A H21A 120.7
C17A C22A C21A 121.14(18)
C17A C22A H22A 119.4
C21A C22A H22A 119.4
C1B N1B C8B 107.49(14)
C1B N1B C14B 125.46(14)
C8B N1B C14B 124.92(14)
C11B N2B N3B 116.57(14)
C13B N3B C12B 108.25(14)
C13B N3B N2B 120.17(14)
C12B N3B N2B 131.03(15)
C12B N4B N5B 114.71(15)
C12B N4B H4BB 125.5(17)
N5B N4B H4BB 119.8(17)
C13B N5B N4B 103.27(15)
N1B C1B C2B 130.38(17)
N1B C1B C6B 108.73(14)
C2B C1B C6B 120.88(16)
C3B C2B C1B 117.91(18)
C3B C2B H2BA 121.0
C1B C2B H2BA 121.0
C2B C3B C4B 121.70(17)
C2B C3B H3BA 119.1
C4B C3B H3BA 119.1
C5B C4B C3B 120.80(17)
C5B C4B H4BA 119.6
C3B C4B H4BA 119.6
C4B C5B C6B 119.06(18)
C4B C5B H5BA 120.5
C6B C5B H5BA 120.5
C5B C6B C1B 119.59(15)
C5B C6B C7B 133.36(17)
C1B C6B C7B 107.05(14)
C8B C7B C6B 107.00(15)
C8B C7B C17B 125.95(15)
C6B C7B C17B 127.04(15)
C7B C8B N1B 109.70(14)
C7B C8B C9B 122.96(15)
N1B C8B C9B 127.25(15)
C10B C9B C8B 132.70(16)
C10B C9B H9BA 113.7
C8B C9B H9BA 113.7
C9B C10B C11B 118.64(16)
C9B C10B H10B 120.7
C11B C10B H10B 120.7
N2B C11B C10B 120.80(16)
N2B C11B H11B 119.6
C10B C11B H11B 119.6
N4B C12B N3B 101.69(15)
N4B C12B S1B 126.76(14)
N3B C12B S1B 131.55(13)
N5B C13B N3B 112.06(17)
N5B C13B H13B 124.0
N3B C13B H13B 124.0
N1B C14B C15B 110.91(17)
N1B C14B C16B 112.39(15)
C15B C14B C16B 112.68(17)
N1B C14B H14B 106.8
C15B C14B H14B 106.8
C16B C14B H14B 106.8
C14B C15B H15D 109.5
C14B C15B H15E 109.5
H15D C15B H15E 109.5
C14B C15B H15F 109.5
H15D C15B H15F 109.5
H15E C15B H15F 109.5
C14B C16B H16D 109.5
C14B C16B H16E 109.5
H16D C16B H16E 109.5
C14B C16B H16F 109.5
H16D C16B H16F 109.5
H16E C16B H16F 109.5
C18B C17B C22B 117.97(17)
C18B C17B C7B 120.80(15)
C22B C17B C7B 121.23(17)
C19B C18B C17B 121.48(18)
C19B C18B H18B 119.3
C17B C18B H18B 119.3
C20B C19B C18B 118.0(2)
C20B C19B H19B 121.0
C18B C19B H19B 121.0
C21B C20B F1B 118.8(2)
C21B C20B C19B 122.98(19)
F1B C20B C19B 118.3(2)
C20B C21B C22B 118.66(19)
C20B C21B H21B 120.7
C22B C21B H21B 120.7
C21B C22B C17B 120.9(2)
C21B C22B H22B 119.6
C17B C22B H22B 119.6

loop_
_geom_bond_atom_site_label_1
_geom_bond_atom_site_label_2
_geom_bond_distance
S1A C12A 1.6621(18)
F1A C20A 1.356(2)
N1A C1A 1.382(2)
N1A C8A 1.399(2)
N1A C14A 1.479(2)
N2A C11A 1.283(2)
N2A N3A 1.3940(18)
N3A C13A 1.368(2)
N3A C12A 1.385(2)
N4A C12A 1.344(2)
N4A N5A 1.372(2)
N4A H4AB 0.91(3)
N5A C13A 1.287(2)
C1A C2A 1.395(2)
C1A C6A 1.411(2)
C2A C3A 1.373(3)
C2A H2AA 0.9300
C3A C4A 1.396(3)
C3A H3AA 0.9300
C4A C5A 1.371(3)
C4A H4AA 0.9300
C5A C6A 1.402(2)
C5A H5AA 0.9300
C6A C7A 1.417(2)
C7A C8A 1.388(2)
C7A C17A 1.478(2)
C8A C9A 1.436(2)
C9A C10A 1.342(2)
C9A H9AA 0.9300
C10A C11A 1.429(2)
C10A H10A 0.9300
C11A H11A 0.9300
C13A H13A 0.9300
C14A C15A 1.514(3)
C14A C16A 1.518(3)
C14A H14A 0.9800
C15A H15A 0.9600
C15A H15B 0.9600
C15A H15C 0.9600
C16A H16A 0.9600
C16A H16B 0.9600
C16A H16C 0.9600
C17A C22A 1.379(2)
C17A C18A 1.386(2)
C18A C19A 1.381(2)
C18A H18A 0.9300
C19A C20A 1.356(3)
C19A H19A 0.9300
C20A C21A 1.353(3)
C21A C22A 1.385(3)
C21A H21A 0.9300
C22A H22A 0.9300
S1B C12B 1.6618(19)
F1B C20B 1.359(2)
N1B C1B 1.386(2)
N1B C8B 1.394(2)
N1B C14B 1.473(2)
N2B C11B 1.281(2)
N2B N3B 1.3955(18)
N3B C13B 1.362(2)
N3B C12B 1.386(2)
N4B C12B 1.341(2)
N4B N5B 1.371(2)
N4B H4BB 0.90(3)
N5B C13B 1.287(2)
C1B C2B 1.394(2)
C1B C6B 1.409(2)
C2B C3B 1.377(3)
C2B H2BA 0.9300
C3B C4B 1.394(3)
C3B H3BA 0.9300
C4B C5B 1.367(3)
C4B H4BA 0.9300
C5B C6B 1.402(2)
C5B H5BA 0.9300
C6B C7B 1.423(2)
C7B C8B 1.385(2)
C7B C17B 1.473(2)
C8B C9B 1.437(2)
C9B C10B 1.335(2)
C9B H9BA 0.9300
C10B C11B 1.432(2)
C10B H10B 0.9300
C11B H11B 0.9300
C13B H13B 0.9300
C14B C15B 1.518(3)
C14B C16B 1.520(3)
C14B H14B 0.9800
C15B H15D 0.9600
C15B H15E 0.9600
C15B H15F 0.9600
C16B H16D 0.9600
C16B H16E 0.9600
C16B H16F 0.9600
C17B C18B 1.386(3)
C17B C22B 1.389(2)
C18B C19B 1.384(3)
C18B H18B 0.9300
C19B C20B 1.364(3)
C19B H19B 0.9300
C20B C21B 1.354(3)
C21B C22B 1.385(3)
C21B H21B 0.9300
C22B H22B 0.9300

loop_
_geom_hbond_atom_site_label_D
_geom_hbond_atom_site_label_H
_geom_hbond_atom_site_label_A
_geom_hbond_site_symmetry_A
_geom_hbond_distance_DH
_geom_hbond_distance_HA
_geom_hbond_distance_DA
_geom_hbond_angle_DHA
N4A H4AB N2B 2_675 0.90(2) 2.05(2) 2.944(2) 170(2)
N4B H4BB N2A 2_665 0.89(2) 2.02(2) 2.906(2) 170(3)
C15B H15E Cg1 1_565 0.96 2.91 3.521(3) 123
C16A H16B Cg2 1_445 0.96 2.87 3.716(2) 148
C21A H21A Cg3 2_566 0.93 2.90 3.668(2) 140

loop_
_geom_torsion_atom_site_label_1
_geom_torsion_atom_site_label_2
_geom_torsion_atom_site_label_3
_geom_torsion_atom_site_label_4
_geom_torsion
C11A N2A N3A C13A -162.30(17)
C11A N2A N3A C12A 29.3(3)
C12A N4A N5A C13A 0.0(2)
C8A N1A C1A C2A -178.94(19)
C14A N1A C1A C2A 13.3(3)
C8A N1A C1A C6A 0.66(19)
C14A N1A C1A C6A -167.09(15)
N1A C1A C2A C3A 178.64(19)
C6A C1A C2A C3A -0.9(3)
C1A C2A C3A C4A 0.6(3)
C2A C3A C4A C5A 0.3(3)
C3A C4A C5A C6A -0.8(3)
C4A C5A C6A C1A 0.4(3)
C4A C5A C6A C7A -178.17(19)
N1A C1A C6A C5A -179.20(16)
C2A C1A C6A C5A 0.4(3)
N1A C1A C6A C7A -0.31(19)
C2A C1A C6A C7A 179.35(17)
C5A C6A C7A C8A 178.54(19)
C1A C6A C7A C8A -0.17(19)
C5A C6A C7A C17A 0.2(3)
C1A C6A C7A C17A -178.53(15)
C6A C7A C8A N1A 0.59(19)
C17A C7A C8A N1A 178.84(16)
C6A C7A C8A C9A -175.47(16)
C17A C7A C8A C9A 2.8(3)
C1A N1A C8A C7A -0.78(19)
C14A N1A C8A C7A 166.68(16)
C1A N1A C8A C9A 175.00(17)
C14A N1A C8A C9A -17.5(3)
C7A C8A C9A C10A 158.93(19)
N1A C8A C9A C10A -16.4(3)
C8A C9A C10A C11A -173.41(18)
N3A N2A C11A C10A -174.54(15)
C9A C10A C11A N2A 178.49(17)
N5A N4A C12A N3A -0.8(2)
N5A N4A C12A S1A 178.96(15)
C13A N3A C12A N4A 1.21(19)
N2A N3A C12A N4A 170.61(17)
C13A N3A C12A S1A -178.51(16)
N2A N3A C12A S1A -9.1(3)
N4A N5A C13A N3A 0.8(2)
C12A N3A C13A N5A -1.4(2)
N2A N3A C13A N5A -172.20(16)
C1A N1A C14A C15A -75.0(2)
C8A N1A C14A C15A 119.51(19)
C1A N1A C14A C16A 52.1(2)
C8A N1A C14A C16A -113.34(19)
C8A C7A C17A C22A -64.4(3)
C6A C7A C17A C22A 113.6(2)
C8A C7A C17A C18A 119.0(2)
C6A C7A C17A C18A -63.0(2)
C22A C17A C18A C19A 0.2(3)
C7A C17A C18A C19A 176.91(17)
C17A C18A C19A C20A -1.1(3)
C18A C19A C20A C21A 1.4(4)
C18A C19A C20A F1A -177.68(19)
C19A C20A C21A C22A -0.5(4)
F1A C20A C21A C22A 178.5(2)
C18A C17A C22A C21A 0.7(3)
C7A C17A C22A C21A -176.0(2)
C20A C21A C22A C17A -0.5(4)
C11B N2B N3B C13B -157.5(2)
C11B N2B N3B C12B 32.0(3)
C12B N4B N5B C13B 0.0(3)
C8B N1B C1B C2B -177.88(19)
C14B N1B C1B C2B 18.1(3)
C8B N1B C1B C6B 1.4(2)
C14B N1B C1B C6B -162.60(16)
N1B C1B C2B C3B -179.10(19)
C6B C1B C2B C3B 1.7(3)
C1B C2B C3B C4B 0.5(3)
C2B C3B C4B C5B -2.1(3)
C3B C4B C5B C6B 1.5(3)
C4B C5B C6B C1B 0.6(3)
C4B C5B C6B C7B -179.50(19)
N1B C1B C6B C5B 178.37(16)
C2B C1B C6B C5B -2.3(3)
N1B C1B C6B C7B -1.53(19)
C2B C1B C6B C7B 177.81(17)
C5B C6B C7B C8B -178.80(19)
C1B C6B C7B C8B 1.08(19)
C5B C6B C7B C17B 2.4(3)
C1B C6B C7B C17B -177.68(17)
C6B C7B C8B N1B -0.3(2)
C17B C7B C8B N1B 178.53(16)
C6B C7B C8B C9B -177.13(16)
C17B C7B C8B C9B 1.7(3)
C1B N1B C8B C7B -0.7(2)
C14B N1B C8B C7B 163.39(16)
C1B N1B C8B C9B 176.01(17)
C14B N1B C8B C9B -19.9(3)
C7B C8B C9B C10B 155.7(2)
N1B C8B C9B C10B -20.6(3)
C8B C9B C10B C11B -174.33(19)
N3B N2B C11B C10B -174.83(17)
C9B C10B C11B N2B 179.52(19)
N5B N4B C12B N3B -0.6(2)
N5B N4B C12B S1B 178.81(17)
C13B N3B C12B N4B 1.0(2)
N2B N3B C12B N4B 172.32(19)
C13B N3B C12B S1B -178.40(19)
N2B N3B C12B S1B -7.1(3)
N4B N5B C13B N3B 0.7(3)
C12B N3B C13B N5B -1.1(3)
N2B N3B C13B N5B -173.56(19)
C1B N1B C14B C15B -78.5(2)
C8B N1B C14B C15B 120.25(19)
C1B N1B C14B C16B 48.7(2)
C8B N1B C14B C16B -112.61(19)
C8B C7B C17B C18B 125.1(2)
C6B C7B C17B C18B -56.4(3)
C8B C7B C17B C22B -54.0(3)
C6B C7B C17B C22B 124.5(2)
C22B C17B C18B C19B 2.2(3)
C7B C17B C18B C19B -176.87(18)
C17B C18B C19B C20B -1.1(3)
C18B C19B C20B C21B -0.7(3)
C18B C19B C20B F1B 179.67(19)
F1B C20B C21B C22B -179.12(19)
C19B C20B C21B C22B 1.2(3)
C20B C21B C22B C17B 0.0(3)
C18B C17B C22B C21B -1.6(3)
C7B C17B C22B C21B 177.44(18)

_cod_database_fobs_code 2241354
